data_7030505
loop_
_publ_author_name
'S\'anchez-Barba, Luis F.'
'Alonso-Moreno, Carlos'
'Garc\'es, Andr\'es'
'Fajardo, Mariano'
'Fern\'andez-Baeza, Juan'
'Otero, Antonio'
'Lara-S\'anchez, Agust\'in'
'Rodr\'iguez, Ana M.'
'L\'opez-Solera, Isabel'

_publ_section_title
;
 Synthesis, structures and ring-opening polymerization studies of new
 zinc chloride and amide complexes supported by amidinate
 heteroscorpionate ligands
;
_journal_coden_ASTM DTARAF
_journal_issue 38
_journal_name_full 'Dalton Transactions'
_journal_page_first 8054
_journal_page_last 8062
_journal_paper_doi 10.1039/b910048b
_journal_year 2009
_chemical_formula_sum 'C18 H29 Cl N6 Zn'
_chemical_formula_weight 430.29
_space_group_IT_number 11
_symmetry_cell_setting monoclinic
_symmetry_space_group_name_Hall '-P 2yb'
_symmetry_space_group_name_H-M 'P 1 21/m 1'
_atom_sites_solution_hydrogens geom
_atom_sites_solution_primary direct
_atom_sites_solution_secondary difmap
_audit_creation_method SHELXL-97
_cell_angle_alpha 90.00
_cell_angle_beta 113.525(8)
_cell_angle_gamma 90.00
_cell_formula_units_Z 2
_cell_length_a 8.649(5)
_cell_length_b 13.089(7)
_cell_length_c 10.018(6)
_cell_measurement_reflns_used 215
_cell_measurement_temperature 180(2)
_cell_measurement_theta_max 16.584
_cell_measurement_theta_min 2.708
_cell_volume 1039.8(10)
_computing_cell_refinement 'Bruker SAINT'
_computing_data_collection 'Bruker APEX'
_computing_data_reduction 'Bruker SAINT, SADABS, XPREP'
_computing_molecular_graphics 'Bruker SHELXTL'
_computing_publication_material 'Bruker SHELXTL'
_computing_structure_refinement 'SHELXL-97 (Sheldrick, 1997)'
_computing_structure_solution 'SHELXS-97 (Sheldrick, 1990)'
_diffrn_ambient_temperature 180(2)
_diffrn_measured_fraction_theta_full 0.984
_diffrn_measured_fraction_theta_max 0.984
_diffrn_measurement_device_type 'CCD area detector'
_diffrn_measurement_method 'omega and phi scans'
_diffrn_radiation_monochromator graphite
_diffrn_radiation_source 'fine-focus sealed tube'
_diffrn_radiation_type MoK\a
_diffrn_radiation_wavelength 0.71073
_diffrn_reflns_av_R_equivalents 0.0916
_diffrn_reflns_av_sigmaI/netI 0.2987
_diffrn_reflns_limit_h_max 10
_diffrn_reflns_limit_h_min -7
_diffrn_reflns_limit_k_max 15
_diffrn_reflns_limit_k_min -15
_diffrn_reflns_limit_l_max 12
_diffrn_reflns_limit_l_min -12
_diffrn_reflns_number 4368
_diffrn_reflns_theta_full 25.49
_diffrn_reflns_theta_max 25.49
_diffrn_reflns_theta_min 2.64
_exptl_absorpt_coefficient_mu 1.323
_exptl_absorpt_correction_T_max 0.9131
_exptl_absorpt_correction_T_min 0.6692
_exptl_absorpt_correction_type multi-scan
_exptl_absorpt_process_details SADABS
_exptl_crystal_colour colorless
_exptl_crystal_density_diffrn 1.374
_exptl_crystal_density_method 'not measured'
_exptl_crystal_description plate
_exptl_crystal_F_000 452
_exptl_crystal_size_max 0.33
_exptl_crystal_size_mid 0.25
_exptl_crystal_size_min 0.07
_refine_diff_density_max 0.587
_refine_diff_density_min -0.684
_refine_diff_density_rms 0.114
_refine_ls_extinction_method none
_refine_ls_goodness_of_fit_ref 0.852
_refine_ls_hydrogen_treatment constr
_refine_ls_matrix_type full
_refine_ls_number_parameters 135
_refine_ls_number_reflns 1988
_refine_ls_number_restraints 0
_refine_ls_restrained_S_all 0.852
_refine_ls_R_factor_all 0.1513
_refine_ls_R_factor_gt 0.0699
_refine_ls_shift/su_max 0.000
_refine_ls_shift/su_mean 0.000
_refine_ls_structure_factor_coef Fsqd
_refine_ls_weighting_details 'calc w=1/[\s^2^(Fo^2^)+(0.0000P)^2^+0.0000P] where P=(Fo^2^+2Fc^2^)/3'
_refine_ls_weighting_scheme calc
_refine_ls_wR_factor_gt 0.1320
_refine_ls_wR_factor_ref 0.1631
_reflns_number_gt 692
_reflns_number_total 1988
_reflns_threshold_expression >2sigma(I)
_cod_duplicate_entry 7002339
_cod_data_source_file b910048b.txt
_cod_data_source_block 2
_cod_original_cell_volume 1039.9(10)
_cod_original_sg_symbol_H-M P21/m
_cod_database_code 7030505

loop_
_symmetry_equiv_pos_as_xyz
'x, y, z'
'-x, y+1/2, -z'
'-x, -y, -z'
'x, -y-1/2, z'

loop_
_atom_site_label
_atom_site_type_symbol
_atom_site_fract_x
_atom_site_fract_y
_atom_site_fract_z
_atom_site_U_iso_or_equiv
_atom_site_adp_type
_atom_site_occupancy
_atom_site_symmetry_multiplicity
_atom_site_calc_flag
_atom_site_refinement_flags
Zn1 Zn 0.99427(18) 0.2500 0.67056(12) 0.0351(4) Uani 1 2 d S
Cl1 Cl 1.0413(4) 0.2500 0.4725(3) 0.0423(8) Uani 1 2 d S
N1 N 1.1159(8) 0.3610(4) 0.8253(6) 0.0322(16) Uani 1 1 d .
N2 N 1.0997(8) 0.3413(4) 0.9534(6) 0.0316(16) Uani 1 1 d .
N3 N 0.7949(12) 0.2500 0.7178(8) 0.036(2) Uani 1 2 d S
N4 N 0.7031(11) 0.2500 0.9082(8) 0.030(2) Uani 1 2 d S
C1 C 1.1781(10) 0.4143(6) 1.0524(8) 0.037(2) Uani 1 1 d .
C2 C 1.2464(10) 0.4830(5) 0.9877(8) 0.037(2) Uani 1 1 d .
H2 H 1.3108 0.5419 1.0316 0.044 Uiso 1 1 calc R
C3 C 1.2032(10) 0.4498(5) 0.8456(8) 0.0312(18) Uani 1 1 d .
C4 C 1.1849(11) 0.4135(5) 1.2055(7) 0.045(2) Uani 1 1 d .
H4A H 1.1731 0.4835 1.2350 0.068 Uiso 1 1 calc R
H4B H 1.2932 0.3853 1.2721 0.068 Uiso 1 1 calc R
H4C H 1.0929 0.3713 1.2086 0.068 Uiso 1 1 calc R
C5 C 1.2381(11) 0.4946(5) 0.7246(7) 0.043(2) Uani 1 1 d .
H5A H 1.1940 0.4492 0.6398 0.065 Uiso 1 1 calc R
H5B H 1.3601 0.5027 0.7550 0.065 Uiso 1 1 calc R
H5C H 1.1833 0.5615 0.6988 0.065 Uiso 1 1 calc R
C6 C 1.0125(14) 0.2500 0.9663(10) 0.032(3) Uani 1 2 d S
H6 H 1.0157 0.2500 1.0672 0.038 Uiso 1 2 calc SR
C7 C 0.8257(16) 0.2500 0.8621(11) 0.036(3) Uani 1 2 d S
C10 C 0.6192(16) 0.2500 0.6066(10) 0.036(3) Uani 1 2 d S
C11 C 0.6248(17) 0.2500 0.4586(12) 0.071(4) Uani 1 2 d S
H11A H 0.7019 0.3035 0.4543 0.107 Uiso 0.50 1 calc P
H11B H 0.5115 0.2631 0.3843 0.107 Uiso 0.50 1 calc P
H11C H 0.6645 0.1834 0.4406 0.107 Uiso 0.50 1 calc P
C12 C 0.5223(11) 0.1551(6) 0.6186(8) 0.052(2) Uani 1 1 d .
H12A H 0.5772 0.0938 0.6020 0.078 Uiso 1 1 calc .
H12B H 0.4061 0.1586 0.5455 0.078 Uiso 1 1 calc .
H12C H 0.5213 0.1520 0.7160 0.078 Uiso 1 1 calc .
C8 C 0.7420(13) 0.2500 1.0626(9) 0.028(3) Uani 1 2 d S
H8A H 0.8082 0.3114 1.1093 0.034 Uiso 0.50 1 calc PR
H8B H 0.8082 0.1886 1.1093 0.034 Uiso 0.50 1 calc PR
C9 C 0.5731(16) 0.2500 1.0772(11) 0.045(3) Uani 1 2 d S
H9A H 0.5927 0.2500 1.1805 0.067 Uiso 1 2 calc S
H9B H 0.5091 0.1889 1.0302 0.067 Uiso 0.50 1 calc P
H9C H 0.5091 0.3111 1.0302 0.067 Uiso 0.50 1 calc P

loop_
_atom_site_aniso_label
_atom_site_aniso_U_11
_atom_site_aniso_U_22
_atom_site_aniso_U_33
_atom_site_aniso_U_23
_atom_site_aniso_U_13
_atom_site_aniso_U_12
Zn1 0.0280(9) 0.0458(8) 0.0288(7) 0.000 0.0084(6) 0.000
Cl1 0.033(2) 0.0609(19) 0.0342(15) 0.000 0.0148(14) 0.000
N1 0.044(5) 0.028(3) 0.024(3) -0.004(3) 0.014(3) 0.001(3)
N2 0.038(5) 0.029(4) 0.029(3) 0.005(3) 0.015(3) -0.005(3)
N3 0.024(6) 0.065(6) 0.021(4) 0.000 0.013(5) 0.000
N4 0.025(6) 0.043(5) 0.019(4) 0.000 0.007(4) 0.000
C1 0.025(5) 0.042(5) 0.031(4) -0.005(4) -0.002(4) 0.004(4)
C2 0.023(5) 0.042(5) 0.039(4) -0.006(4) 0.006(4) -0.007(4)
C3 0.020(5) 0.030(4) 0.035(4) 0.002(4) 0.002(4) 0.006(4)
C4 0.043(7) 0.048(5) 0.036(5) -0.005(4) 0.008(5) 0.000(4)
C5 0.040(6) 0.045(5) 0.049(5) 0.001(4) 0.022(5) -0.008(4)
C6 0.035(8) 0.030(6) 0.024(6) 0.000 0.006(6) 0.000
C7 0.047(9) 0.019(6) 0.039(7) 0.000 0.014(6) 0.000
C10 0.042(9) 0.043(7) 0.018(5) 0.000 0.008(6) 0.000
C11 0.024(9) 0.158(13) 0.033(7) 0.000 0.013(6) 0.000
C12 0.034(6) 0.065(6) 0.041(5) -0.003(4) -0.001(4) -0.007(5)
C8 0.021(7) 0.029(6) 0.028(5) 0.000 0.003(5) 0.000
C9 0.043(9) 0.048(7) 0.040(7) 0.000 0.015(6) 0.000

loop_
_atom_type_symbol
_atom_type_description
_atom_type_scat_dispersion_real
_atom_type_scat_dispersion_imag
_atom_type_scat_source
C C 0.0033 0.0016 'International Tables Vol C Tables 4.2.6.8 and 6.1.1.4'
H H 0.0000 0.0000 'International Tables Vol C Tables 4.2.6.8 and 6.1.1.4'
N N 0.0061 0.0033 'International Tables Vol C Tables 4.2.6.8 and 6.1.1.4'
Cl Cl 0.1484 0.1585 'International Tables Vol C Tables 4.2.6.8 and 6.1.1.4'
Zn Zn 0.2839 1.4301 'International Tables Vol C Tables 4.2.6.8 and 6.1.1.4'

loop_
_geom_angle_atom_site_label_1
_geom_angle_atom_site_label_2
_geom_angle_atom_site_label_3
_geom_angle
_geom_angle_site_symmetry_1
_geom_angle_site_symmetry_3
N3 Zn1 N1 93.0(2) . .
N3 Zn1 N1 93.0(2) . 4_565
N1 Zn1 N1 88.7(3) . 4_565
N3 Zn1 Cl1 136.2(3) . .
N1 Zn1 Cl1 117.14(17) . .
N1 Zn1 Cl1 117.14(17) 4_565 .
C3 N1 N2 106.2(6) . .
C3 N1 Zn1 142.9(5) . .
N2 N1 Zn1 110.9(4) . .
C1 N2 N1 110.3(6) . .
C1 N2 C6 130.3(6) . .
N1 N2 C6 119.4(6) . .
C7 N3 C10 120.3(9) . .
C7 N3 Zn1 116.0(8) . .
C10 N3 Zn1 123.7(6) . .
C7 N4 C8 120.0(9) . .
N2 C1 C2 107.6(6) . .
N2 C1 C4 123.1(7) . .
C2 C1 C4 129.4(7) . .
C1 C2 C3 106.8(7) . .
N1 C3 C2 109.1(6) . .
N1 C3 C5 119.9(6) . .
C2 C3 C5 131.0(7) . .
N2 C6 N2 111.5(9) . 4_565
N2 C6 C7 112.6(6) . .
N2 C6 C7 112.6(6) 4_565 .
N4 C7 N3 122.0(11) . .
N4 C7 C6 122.6(10) . .
N3 C7 C6 115.4(10) . .
N3 C10 C11 108.3(10) . .
N3 C10 C12 111.8(6) . .
C11 C10 C12 108.2(6) . .
N3 C10 C12 111.8(6) . 4_565
C11 C10 C12 108.2(6) . 4_565
C12 C10 C12 108.6(10) . 4_565
N4 C8 C9 106.3(8) . .

loop_
_geom_bond_atom_site_label_1
_geom_bond_atom_site_label_2
_geom_bond_distance
_geom_bond_site_symmetry_2
Zn1 N3 1.961(9) .
Zn1 N1 2.078(6) .
Zn1 N1 2.078(6) 4_565
Zn1 Cl1 2.179(3) .
N1 C3 1.357(8) .
N1 N2 1.371(7) .
N2 C1 1.349(8) .
N2 C6 1.446(8) .
N3 C7 1.362(12) .
N3 C10 1.482(15) .
N4 C7 1.314(13) .
N4 C8 1.446(10) .
C1 C2 1.372(9) .
C1 C4 1.511(9) .
C2 C3 1.389(9) .
C3 C5 1.482(9) .
C6 N2 1.446(8) 4_565
C6 C7 1.534(15) .
C10 C11 1.503(13) .
C10 C12 1.530(11) .
C10 C12 1.530(11) 4_565
C8 C9 1.525(14) .
